data_7213463
loop_
_publ_author_name
'Al-Azmi, Amal'
'Booth, Brian L.'
'Pritchard, Robin G.'
'Proen\,ca, Fernanda J. R. P.'

_publ_section_title
;
 Synthesis of novel 5-amino-6-ethoxy-2-alkylpyrimidine-4-carbonitriles
;
_journal_issue 5
_journal_name_full 'Journal of the Chemical Society, Perkin Transactions 1'
_journal_page_first 485
_journal_paper_doi 10.1039/b009804n
_journal_year 2001
_chemical_formula_sum 'C6 H6 N4 O'
_chemical_formula_weight 150.15
_chemical_name_systematic
; 
? 
;
_space_group_IT_number 14
_symmetry_cell_setting monoclinic
_symmetry_space_group_name_Hall '-P 2ybc'
_symmetry_space_group_name_H-M 'P 1 21/c 1'
_atom_sites_solution_hydrogens geom
_atom_sites_solution_primary direct
_atom_sites_solution_secondary difmap
_audit_creation_method SHELXL-97
_cell_angle_alpha 90.00
_cell_angle_beta 93.764(10)
_cell_angle_gamma 90.00
_cell_formula_units_Z 4
_cell_length_a 4.6631(10)
_cell_length_b 17.102(2)
_cell_length_c 9.1625(10)
_cell_measurement_temperature 293(2)
_cell_volume 729.1(2)
_computing_structure_refinement 'SHELXL-97 (Sheldrick, 1997)'
_computing_structure_solution 'SHELXS-97 (Sheldrick, 1990)'
_diffrn_ambient_temperature 223(2)
_diffrn_measured_fraction_theta_full 0.998
_diffrn_measured_fraction_theta_max 0.998
_diffrn_radiation_monochromator graphite
_diffrn_radiation_source 'fine-focus sealed tube'
_diffrn_radiation_type MoK\a
_diffrn_radiation_wavelength 0.71073
_diffrn_reflns_av_R_equivalents 0.0238
_diffrn_reflns_av_sigmaI/netI 0.0598
_diffrn_reflns_limit_h_max 5
_diffrn_reflns_limit_h_min 0
_diffrn_reflns_limit_k_max 20
_diffrn_reflns_limit_k_min 0
_diffrn_reflns_limit_l_max 10
_diffrn_reflns_limit_l_min -10
_diffrn_reflns_number 1438
_diffrn_reflns_theta_full 24.95
_diffrn_reflns_theta_max 24.95
_diffrn_reflns_theta_min 2.38
_exptl_absorpt_coefficient_mu 0.101
_exptl_crystal_colour colourless
_exptl_crystal_density_diffrn 1.368
_exptl_crystal_density_method 'not measured'
_exptl_crystal_description plate
_exptl_crystal_F_000 312
_exptl_crystal_size_max 0.35
_exptl_crystal_size_mid 0.35
_exptl_crystal_size_min 0.15
_refine_diff_density_max 0.175
_refine_diff_density_min -0.196
_refine_diff_density_rms 0.045
_refine_ls_extinction_method none
_refine_ls_goodness_of_fit_ref 1.015
_refine_ls_hydrogen_treatment mixed
_refine_ls_matrix_type full
_refine_ls_number_parameters 124
_refine_ls_number_reflns 1277
_refine_ls_number_restraints 0
_refine_ls_restrained_S_all 1.015
_refine_ls_R_factor_all 0.1097
_refine_ls_R_factor_gt 0.0541
_refine_ls_shift/su_max 0.000
_refine_ls_shift/su_mean 0.000
_refine_ls_structure_factor_coef Fsqd
_refine_ls_weighting_details 'calc w=1/[\s^2^(Fo^2^)+(0.0518P)^2^+0.0000P] where P=(Fo^2^+2Fc^2^)/3'
_refine_ls_weighting_scheme calc
_refine_ls_wR_factor_gt 0.1006
_refine_ls_wR_factor_ref 0.1215
_reflns_number_gt 758
_reflns_number_total 1277
_reflns_threshold_expression >2sigma(I)
_cod_data_source_file b009804nsup1.cif
_cod_data_source_block bb3
_cod_depositor_comments
;
The following automatic conversions were performed:
'_atom_site_symetry_multiplicity' tag replaced with
'_atom_site_symmetry_multiplicity'.

Automatic conversion script
Id: cif_correct_tags 1440 2010-10-19 06:21:57Z saulius 
;
_cod_original_sg_symbol_H-M 'P 21/c'
_cod_database_code 7213463

loop_
_symmetry_equiv_pos_as_xyz
'x, y, z'
'-x, y+1/2, -z+1/2'
'-x, -y, -z'
'x, -y-1/2, z-1/2'

loop_
_atom_site_label
_atom_site_type_symbol
_atom_site_fract_x
_atom_site_fract_y
_atom_site_fract_z
_atom_site_U_iso_or_equiv
_atom_site_adp_type
_atom_site_occupancy
_atom_site_symmetry_multiplicity
_atom_site_calc_flag
O5 O 0.4009(4) 0.34111(12) 0.3337(2) 0.0360(6) Uani 1 1 d
N1 N 0.8336(5) 0.28811(15) 0.3877(3) 0.0322(7) Uani 1 1 d
N2 N 1.0885(6) 0.1598(2) 0.5434(3) 0.0441(8) Uani 1 1 d
N3 N 0.3468(6) 0.17946(16) 0.1663(3) 0.0460(8) Uani 1 1 d
N4 N 0.7417(7) 0.01065(17) 0.3664(3) 0.0550(9) Uani 1 1 d
C1 C 0.7487(6) 0.21103(17) 0.3615(3) 0.0277(7) Uani 1 1 d
C2 C 0.8795(6) 0.15194(18) 0.4355(3) 0.0307(7) Uani 1 1 d
C3 C 0.5258(6) 0.19514(16) 0.2520(3) 0.0297(7) Uani 1 1 d
C4 C 0.8005(7) 0.0730(2) 0.3965(3) 0.0380(8) Uani 1 1 d
C5 C 0.6541(6) 0.35025(19) 0.3708(3) 0.0303(7) Uani 1 1 d
C6 C 0.7844(8) 0.4277(2) 0.4030(6) 0.0462(10) Uani 1 1 d
H1 H 1.005(6) 0.2982(16) 0.406(3) 0.021(8) Uiso 1 1 d
H2A H 1.135(8) 0.207(2) 0.572(4) 0.064(12) Uiso 1 1 d
H2B H 1.157(8) 0.118(2) 0.593(4) 0.073(13) Uiso 1 1 d
H6A H 0.991(10) 0.432(2) 0.400(4) 0.090(14) Uiso 1 1 d
H6C H 0.690(9) 0.465(3) 0.354(5) 0.095(16) Uiso 1 1 d
H6B H 0.779(11) 0.439(3) 0.503(5) 0.12(2) Uiso 1 1 d

loop_
_atom_site_aniso_label
_atom_site_aniso_U_11
_atom_site_aniso_U_22
_atom_site_aniso_U_33
_atom_site_aniso_U_23
_atom_site_aniso_U_13
_atom_site_aniso_U_12
O5 0.0234(12) 0.0370(12) 0.0470(13) 0.0032(10) -0.0012(9) 0.0010(10)
N1 0.0165(14) 0.0289(15) 0.0503(18) -0.0005(12) -0.0035(12) -0.0005(12)
N2 0.0473(17) 0.0337(17) 0.0484(18) 0.0004(14) -0.0187(14) -0.0024(15)
N3 0.0432(16) 0.0517(19) 0.0415(17) -0.0071(13) -0.0099(14) 0.0032(14)
N4 0.065(2) 0.0361(18) 0.061(2) -0.0050(15) -0.0196(17) -0.0002(16)
C1 0.0195(15) 0.0300(16) 0.0336(16) -0.0015(13) 0.0013(13) -0.0041(13)
C2 0.0288(16) 0.0301(16) 0.0326(15) -0.0027(14) -0.0011(13) -0.0018(15)
C3 0.0287(16) 0.0260(16) 0.0345(17) 0.0012(13) 0.0021(14) 0.0012(14)
C4 0.0401(19) 0.037(2) 0.0350(19) -0.0001(14) -0.0102(15) 0.0062(16)
C5 0.0232(16) 0.0357(17) 0.0322(16) 0.0030(14) 0.0021(13) -0.0010(14)
C6 0.029(2) 0.031(2) 0.077(3) -0.0022(19) -0.0052(19) -0.0014(16)

loop_
_atom_type_symbol
_atom_type_description
_atom_type_scat_dispersion_real
_atom_type_scat_dispersion_imag
_atom_type_scat_source
C C 0.0033 0.0016 'International Tables Vol C Tables 4.2.6.8 and 6.1.1.4'
H H 0.0000 0.0000 'International Tables Vol C Tables 4.2.6.8 and 6.1.1.4'
N N 0.0061 0.0033 'International Tables Vol C Tables 4.2.6.8 and 6.1.1.4'
O O 0.0106 0.0060 'International Tables Vol C Tables 4.2.6.8 and 6.1.1.4'

loop_
_geom_angle_atom_site_label_1
_geom_angle_atom_site_label_2
_geom_angle_atom_site_label_3
_geom_angle
C5 N1 C1 123.8(3)
C2 C1 N1 120.8(3)
C2 C1 C3 120.0(3)
N1 C1 C3 119.2(3)
C1 C2 N2 125.3(3)
C1 C2 C4 118.8(3)
N2 C2 C4 115.9(3)
N3 C3 C1 177.3(3)
N4 C4 C2 179.2(3)
O5 C5 N1 120.8(3)
O5 C5 C6 123.3(3)
N1 C5 C6 115.9(3)

loop_
_geom_bond_atom_site_label_1
_geom_bond_atom_site_label_2
_geom_bond_distance
O5 C5 1.217(3)
N1 C5 1.355(4)
N1 C1 1.393(4)
N2 C2 1.349(4)
N3 C3 1.140(4)
N4 C4 1.130(4)
C1 C2 1.341(4)
C1 C3 1.423(4)
C2 C4 1.439(4)
C5 C6 1.479(5)
